data_2228534
loop_
_publ_author_name
'Zeng, Xiao-Hua'
'Deng, Shou-Heng'
'Wang, Hong-Mei'
'Zheng, Ai-Hua'
'Chen, Ping'

_publ_section_title
;
 3-Benzyl-6-butyl-5-propyl-3<i>H</i>-1,2,3-triazolo[4,5-<i>d</i>]pyrimidin-7(6<i>H</i>)-one
;
_journal_coeditor_code RZ2509
_journal_issue 12
_journal_name_full 'Acta Crystallographica Section E'
_journal_page_first o3140
_journal_page_last o3141
_journal_paper_doi 10.1107/S1600536810045575
_journal_volume 66
_journal_year 2010
_chemical_formula_iupac 'C18 H23 N5 O2'
_chemical_formula_moiety 'C18 H23 N5 O2'
_chemical_formula_sum 'C18 H23 N5 O2'
_chemical_formula_weight 341.41
_chemical_melting_point 364
_chemical_name_systematic
;
3-Benzyl-6-butyl-5-propyl-3<i>H</i>-1,2,3-triazolo[4,5-<i>d</i>]pyrimidin-
7(6<i>H</i>)-one
;
_space_group_IT_number 60
_symmetry_cell_setting orthorhombic
_symmetry_space_group_name_Hall '-P 2n 2ab'
_symmetry_space_group_name_H-M 'P b c n'
_atom_sites_solution_hydrogens geom
_atom_sites_solution_primary direct
_atom_sites_solution_secondary difmap
_cell_angle_alpha 90.00
_cell_angle_beta 90.00
_cell_angle_gamma 90.00
_cell_formula_units_Z 8
_cell_length_a 28.328(6)
_cell_length_b 14.818(3)
_cell_length_c 8.7995(16)
_cell_measurement_reflns_used 3955
_cell_measurement_temperature 298(2)
_cell_measurement_theta_max 23.37
_cell_measurement_theta_min 2.56
_cell_volume 3693.7(13)
_computing_cell_refinement 'SAINT (Bruker, 2001)'
_computing_data_collection 'SMART (Bruker, 2001)'
_computing_data_reduction 'SAINT (Bruker, 2001)'
_computing_molecular_graphics
;
ORTEP-3 for Windows (Farrugia, 1999) and PLATON (Spek, 2009)
;
_computing_publication_material 'SHELXL97 (Sheldrick, 2008)'
_computing_structure_refinement 'SHELXL97 (Sheldrick, 2008)'
_computing_structure_solution 'SHELXS97 (Sheldrick, 2008)'
_diffrn_ambient_temperature 298(2)
_diffrn_measured_fraction_theta_full 0.998
_diffrn_measured_fraction_theta_max 0.998
_diffrn_measurement_device_type 'Bruker SMART CCD area-detector'
_diffrn_measurement_method '\f and \w scans'
_diffrn_radiation_monochromator graphite
_diffrn_radiation_source 'fine-focus sealed tube'
_diffrn_radiation_type MoK\a
_diffrn_radiation_wavelength 0.71073
_diffrn_reflns_av_R_equivalents 0.0413
_diffrn_reflns_av_sigmaI/netI 0.0281
_diffrn_reflns_limit_h_max 29
_diffrn_reflns_limit_h_min -34
_diffrn_reflns_limit_k_max 17
_diffrn_reflns_limit_k_min -17
_diffrn_reflns_limit_l_max 7
_diffrn_reflns_limit_l_min -10
_diffrn_reflns_number 18673
_diffrn_reflns_theta_full 25.25
_diffrn_reflns_theta_max 25.25
_diffrn_reflns_theta_min 2.56
_exptl_absorpt_coefficient_mu 0.083
_exptl_absorpt_correction_T_max 0.9917
_exptl_absorpt_correction_T_min 0.9844
_exptl_absorpt_correction_type multi-scan
_exptl_absorpt_process_details '(SADABS; Sheldrick, 1996)'
_exptl_crystal_colour colourless
_exptl_crystal_density_diffrn 1.228
_exptl_crystal_density_method 'not measured'
_exptl_crystal_description block
_exptl_crystal_F_000 1456
_exptl_crystal_size_max 0.19
_exptl_crystal_size_mid 0.15
_exptl_crystal_size_min 0.10
_refine_diff_density_max 0.303
_refine_diff_density_min -0.154
_refine_ls_extinction_method none
_refine_ls_goodness_of_fit_ref 1.205
_refine_ls_hydrogen_treatment constr
_refine_ls_matrix_type full
_refine_ls_number_parameters 228
_refine_ls_number_reflns 3346
_refine_ls_number_restraints 0
_refine_ls_restrained_S_all 1.205
_refine_ls_R_factor_all 0.0944
_refine_ls_R_factor_gt 0.0803
_refine_ls_shift/su_max 0.000
_refine_ls_shift/su_mean 0.000
_refine_ls_structure_factor_coef Fsqd
_refine_ls_weighting_details 'calc w=1/[\s^2^(Fo^2^)+(0.0532P)^2^+2.6669P] where P=(Fo^2^+2Fc^2^)/3'
_refine_ls_weighting_scheme calc
_refine_ls_wR_factor_gt 0.1659
_refine_ls_wR_factor_ref 0.1728
_reflns_number_gt 2842
_reflns_number_total 3346
_reflns_threshold_expression I>2\s(I)
_cod_data_source_file rz2509.cif
_cod_data_source_block I
_cod_original_cell_volume 3693.7(12)
_cod_database_code 2228534
_cod_database_fobs_code 2228534

loop_
_symmetry_equiv_pos_as_xyz
'x, y, z'
'-x+1/2, -y+1/2, z+1/2'
'-x, y, -z+1/2'
'x+1/2, -y+1/2, -z'
'-x, -y, -z'
'x-1/2, y-1/2, -z-1/2'
'x, -y, z-1/2'
'-x-1/2, y-1/2, z'

loop_
_atom_site_type_symbol
_atom_site_label
_atom_site_fract_x
_atom_site_fract_y
_atom_site_fract_z
_atom_site_U_iso_or_equiv
_atom_site_adp_type
_atom_site_calc_flag
_atom_site_refinement_flags
_atom_site_occupancy
_atom_site_disorder_assembly
_atom_site_disorder_group
C C1 0.13547(10) 0.44798(18) 0.0088(3) 0.0454(7) Uani d . 1 . .
C C2 0.11879(15) 0.3707(2) 0.0781(4) 0.0689(10) Uani d . 1 . .
H H2 0.1388 0.3363 0.1387 0.083 Uiso calc R 1 . .
C C3 0.07250(19) 0.3444(3) 0.0577(5) 0.0900(14) Uani d . 1 . .
H H3 0.0613 0.2929 0.1062 0.108 Uiso calc R 1 . .
C C4 0.04300(15) 0.3936(4) -0.0333(6) 0.0967(15) Uani d . 1 . .
H H4 0.0120 0.3752 -0.0487 0.116 Uiso calc R 1 . .
C C5 0.05947(13) 0.4692(3) -0.1007(5) 0.0814(12) Uani d . 1 . .
H H5 0.0394 0.5033 -0.1616 0.098 Uiso calc R 1 . .
C C6 0.10505(11) 0.4963(2) -0.0807(4) 0.0581(8) Uani d . 1 . .
H H6 0.1157 0.5485 -0.1286 0.070 Uiso calc R 1 . .
C C7 0.18567(11) 0.4789(2) 0.0285(4) 0.0674(10) Uani d . 1 . .
H H7A 0.1902 0.5352 -0.0259 0.081 Uiso calc R 1 . .
H H7B 0.1917 0.4902 0.1354 0.081 Uiso calc R 1 . .
C C8 0.25650(9) 0.37249(17) 0.0422(3) 0.0413(6) Uani d . 1 . .
C C9 0.27483(10) 0.31471(18) -0.0642(3) 0.0424(6) Uani d . 1 . .
C C10 0.31511(10) 0.26037(18) -0.0287(3) 0.0443(7) Uani d . 1 . .
C C11 0.30961(10) 0.33995(18) 0.2144(3) 0.0420(6) Uani d . 1 . .
C C12 0.30873(12) 0.4007(2) 0.4643(3) 0.0628(9) Uani d . 1 . .
H H12A 0.2781 0.3761 0.4915 0.075 Uiso calc R 1 . .
H H12B 0.3042 0.4616 0.4263 0.075 Uiso calc R 1 . .
C C13 0.34015(14) 0.4018(3) 0.5988(4) 0.0742(10) Uani d . 1 . .
H H13A 0.3245 0.4351 0.6792 0.089 Uiso calc R 1 . .
H H13B 0.3441 0.3402 0.6339 0.089 Uiso calc R 1 . .
C C14 0.38675(18) 0.4409(4) 0.5757(6) 0.131(2) Uani d . 1 . .
H H14A 0.4045 0.4035 0.5076 0.197 Uiso calc R 1 . .
H H14B 0.4029 0.4449 0.6714 0.197 Uiso calc R 1 . .
H H14C 0.3836 0.5002 0.5330 0.197 Uiso calc R 1 . .
C C15 0.37466(10) 0.2295(2) 0.1713(3) 0.0516(8) Uani d . 1 . .
H H15A 0.3775 0.1745 0.1123 0.062 Uiso calc R 1 . .
H H15B 0.3705 0.2127 0.2769 0.062 Uiso calc R 1 . .
C C16 0.42007(11) 0.2843(3) 0.1552(4) 0.0685(10) Uani d . 1 . .
H H16A 0.4163 0.3403 0.2108 0.082 Uiso calc R 1 . .
H H16B 0.4455 0.2509 0.2031 0.082 Uiso calc R 1 . .
C C17 0.43453(13) 0.3064(3) -0.0027(5) 0.0896(13) Uani d . 1 . .
H H17A 0.4092 0.3391 -0.0525 0.108 Uiso calc R 1 . .
H H17B 0.4397 0.2509 -0.0586 0.108 Uiso calc R 1 . .
C C18 0.47925(15) 0.3631(4) -0.0072(7) 0.1249(19) Uani d . 1 . .
H H18A 0.4741 0.4185 0.0467 0.187 Uiso calc R 1 . .
H H18B 0.4873 0.3762 -0.1109 0.187 Uiso calc R 1 . .
H H18C 0.5046 0.3304 0.0396 0.187 Uiso calc R 1 . .
N N1 0.21950(8) 0.41208(15) -0.0277(3) 0.0508(6) Uani d . 1 . .
N N2 0.21576(10) 0.37955(17) -0.1729(3) 0.0577(7) Uani d . 1 . .
N N3 0.24886(9) 0.32053(17) -0.1946(3) 0.0537(7) Uani d . 1 . .
N N4 0.33234(8) 0.28021(15) 0.1193(2) 0.0417(6) Uani d . 1 . .
N N5 0.27266(8) 0.38784(15) 0.1849(3) 0.0430(6) Uani d . 1 . .
O O1 0.33434(8) 0.20431(16) -0.1081(2) 0.0664(7) Uani d . 1 . .
O O2 0.33084(7) 0.34506(14) 0.3490(2) 0.0531(6) Uani d . 1 . .

loop_
_atom_site_aniso_label
_atom_site_aniso_U_11
_atom_site_aniso_U_22
_atom_site_aniso_U_33
_atom_site_aniso_U_12
_atom_site_aniso_U_13
_atom_site_aniso_U_23
C1 0.0575(18) 0.0412(15) 0.0375(15) 0.0103(13) -0.0086(13) -0.0097(12)
C2 0.108(3) 0.053(2) 0.0456(18) 0.009(2) -0.0091(19) -0.0024(15)
C3 0.115(4) 0.068(3) 0.087(3) -0.027(3) 0.036(3) -0.010(2)
C4 0.058(2) 0.099(3) 0.133(4) -0.009(2) 0.016(3) -0.038(3)
C5 0.055(2) 0.085(3) 0.105(3) 0.015(2) -0.020(2) -0.006(2)
C6 0.0590(19) 0.0582(18) 0.0572(19) 0.0091(16) -0.0092(16) 0.0052(15)
C7 0.066(2) 0.0520(19) 0.085(2) 0.0146(16) -0.0294(19) -0.0257(18)
C8 0.0412(15) 0.0374(14) 0.0452(16) -0.0057(12) -0.0025(12) -0.0010(12)
C9 0.0454(16) 0.0429(15) 0.0390(15) -0.0034(13) -0.0016(12) -0.0010(12)
C10 0.0472(16) 0.0444(15) 0.0413(16) -0.0007(13) 0.0087(13) -0.0003(13)
C11 0.0429(15) 0.0421(14) 0.0409(15) -0.0011(13) 0.0029(12) 0.0021(12)
C12 0.068(2) 0.076(2) 0.0448(18) 0.0197(18) 0.0019(15) -0.0107(16)
C13 0.089(3) 0.081(2) 0.053(2) 0.009(2) -0.0058(19) -0.0148(18)
C14 0.098(4) 0.184(6) 0.112(4) -0.033(4) -0.004(3) -0.051(4)
C15 0.0522(18) 0.0529(17) 0.0495(17) 0.0156(14) 0.0040(14) 0.0069(14)
C16 0.0506(19) 0.086(2) 0.069(2) 0.0180(18) 0.0039(16) 0.0131(19)
C17 0.067(2) 0.113(3) 0.089(3) 0.002(2) 0.017(2) 0.018(3)
C18 0.079(3) 0.148(5) 0.148(5) -0.014(3) 0.030(3) 0.038(4)
N1 0.0492(14) 0.0432(13) 0.0601(16) 0.0056(11) -0.0176(12) -0.0115(12)
N2 0.0653(17) 0.0535(15) 0.0543(16) 0.0024(14) -0.0215(13) -0.0074(13)
N3 0.0568(15) 0.0554(15) 0.0489(15) 0.0000(13) -0.0086(12) -0.0075(12)
N4 0.0414(13) 0.0439(12) 0.0397(12) 0.0042(10) 0.0042(10) 0.0027(10)
N5 0.0430(13) 0.0439(13) 0.0423(13) 0.0047(11) -0.0054(10) -0.0054(10)
O1 0.0752(15) 0.0695(14) 0.0544(13) 0.0225(12) 0.0036(11) -0.0173(12)
O2 0.0539(12) 0.0661(13) 0.0393(11) 0.0165(10) -0.0054(9) -0.0067(9)

loop_
_atom_type_symbol
_atom_type_description
_atom_type_scat_dispersion_real
_atom_type_scat_dispersion_imag
_atom_type_scat_source
C C 0.0033 0.0016 'International Tables Vol C Tables 4.2.6.8 and 6.1.1.4'
H H 0.0000 0.0000 'International Tables Vol C Tables 4.2.6.8 and 6.1.1.4'
N N 0.0061 0.0033 'International Tables Vol C Tables 4.2.6.8 and 6.1.1.4'
O O 0.0106 0.0060 'International Tables Vol C Tables 4.2.6.8 and 6.1.1.4'

loop_
_geom_angle_atom_site_label_1
_geom_angle_atom_site_label_2
_geom_angle_atom_site_label_3
_geom_angle_site_symmetry_1
_geom_angle_site_symmetry_3
_geom_angle
_geom_angle_publ_flag
C6 C1 C2 . . 118.2(3) ?
C6 C1 C7 . . 120.1(3) ?
C2 C1 C7 . . 121.7(3) ?
C3 C2 C1 . . 120.1(4) ?
C3 C2 H2 . . 119.9 ?
C1 C2 H2 . . 119.9 ?
C4 C3 C2 . . 120.4(4) ?
C4 C3 H3 . . 119.8 ?
C2 C3 H3 . . 119.8 ?
C5 C4 C3 . . 119.2(4) ?
C5 C4 H4 . . 120.4 ?
C3 C4 H4 . . 120.4 ?
C4 C5 C6 . . 121.0(4) ?
C4 C5 H5 . . 119.5 ?
C6 C5 H5 . . 119.5 ?
C5 C6 C1 . . 121.0(3) ?
C5 C6 H6 . . 119.5 ?
C1 C6 H6 . . 119.5 ?
N1 C7 C1 . . 111.9(2) ?
N1 C7 H7A . . 109.2 ?
C1 C7 H7A . . 109.2 ?
N1 C7 H7B . . 109.2 ?
C1 C7 H7B . . 109.2 ?
H7A C7 H7B . . 107.9 ?
N1 C8 N5 . . 127.7(2) ?
N1 C8 C9 . . 104.8(2) ?
N5 C8 C9 . . 127.5(3) ?
N3 C9 C8 . . 109.3(2) ?
N3 C9 C10 . . 130.4(3) ?
C8 C9 C10 . . 120.3(2) ?
O1 C10 N4 . . 121.0(3) ?
O1 C10 C9 . . 128.1(3) ?
N4 C10 C9 . . 110.9(2) ?
N5 C11 O2 . . 120.9(2) ?
N5 C11 N4 . . 127.6(2) ?
O2 C11 N4 . . 111.5(2) ?
O2 C12 C13 . . 107.8(3) ?
O2 C12 H12A . . 110.1 ?
C13 C12 H12A . . 110.1 ?
O2 C12 H12B . . 110.1 ?
C13 C12 H12B . . 110.1 ?
H12A C12 H12B . . 108.5 ?
C14 C13 C12 . . 116.0(4) ?
C14 C13 H13A . . 108.3 ?
C12 C13 H13A . . 108.3 ?
C14 C13 H13B . . 108.3 ?
C12 C13 H13B . . 108.3 ?
H13A C13 H13B . . 107.4 ?
C13 C14 H14A . . 109.5 ?
C13 C14 H14B . . 109.5 ?
H14A C14 H14B . . 109.5 ?
C13 C14 H14C . . 109.5 ?
H14A C14 H14C . . 109.5 ?
H14B C14 H14C . . 109.5 ?
N4 C15 C16 . . 112.5(2) ?
N4 C15 H15A . . 109.1 ?
C16 C15 H15A . . 109.1 ?
N4 C15 H15B . . 109.1 ?
C16 C15 H15B . . 109.1 ?
H15A C15 H15B . . 107.8 ?
C17 C16 C15 . . 115.9(3) ?
C17 C16 H16A . . 108.3 ?
C15 C16 H16A . . 108.3 ?
C17 C16 H16B . . 108.3 ?
C15 C16 H16B . . 108.3 ?
H16A C16 H16B . . 107.4 ?
C16 C17 C18 . . 112.1(4) ?
C16 C17 H17A . . 109.2 ?
C18 C17 H17A . . 109.2 ?
C16 C17 H17B . . 109.2 ?
C18 C17 H17B . . 109.2 ?
H17A C17 H17B . . 107.9 ?
C17 C18 H18A . . 109.5 ?
C17 C18 H18B . . 109.5 ?
H18A C18 H18B . . 109.5 ?
C17 C18 H18C . . 109.5 ?
H18A C18 H18C . . 109.5 ?
H18B C18 H18C . . 109.5 ?
C8 N1 N2 . . 109.4(2) ?
C8 N1 C7 . . 130.4(3) ?
N2 N1 C7 . . 120.2(2) ?
N3 N2 N1 . . 108.6(2) ?
N2 N3 C9 . . 108.0(2) ?
C11 N4 C10 . . 121.9(2) ?
C11 N4 C15 . . 121.0(2) ?
C10 N4 C15 . . 117.0(2) ?
C11 N5 C8 . . 111.6(2) ?
C11 O2 C12 . . 117.4(2) ?

loop_
_geom_bond_atom_site_label_1
_geom_bond_atom_site_label_2
_geom_bond_site_symmetry_2
_geom_bond_distance
_geom_bond_publ_flag
C1 C6 . 1.370(4) ?
C1 C2 . 1.381(4) ?
C1 C7 . 1.504(4) ?
C2 C3 . 1.380(6) ?
C2 H2 . 0.9300 ?
C3 C4 . 1.368(6) ?
C3 H3 . 0.9300 ?
C4 C5 . 1.350(6) ?
C4 H4 . 0.9300 ?
C5 C6 . 1.364(5) ?
C5 H5 . 0.9300 ?
C6 H6 . 0.9300 ?
C7 N1 . 1.464(4) ?
C7 H7A . 0.9700 ?
C7 H7B . 0.9700 ?
C8 N1 . 1.350(3) ?
C8 N5 . 1.356(3) ?
C8 C9 . 1.371(4) ?
C9 N3 . 1.366(4) ?
C9 C10 . 1.431(4) ?
C10 O1 . 1.215(3) ?
C10 N4 . 1.421(3) ?
C11 N5 . 1.291(3) ?
C11 O2 . 1.331(3) ?
C11 N4 . 1.378(3) ?
C12 O2 . 1.450(3) ?
C12 C13 . 1.481(5) ?
C12 H12A . 0.9700 ?
C12 H12B . 0.9700 ?
C13 C14 . 1.456(6) ?
C13 H13A . 0.9700 ?
C13 H13B . 0.9700 ?
C14 H14A . 0.9600 ?
C14 H14B . 0.9600 ?
C14 H14C . 0.9600 ?
C15 N4 . 1.486(3) ?
C15 C16 . 1.528(4) ?
C15 H15A . 0.9700 ?
C15 H15B . 0.9700 ?
C16 C17 . 1.485(5) ?
C16 H16A . 0.9700 ?
C16 H16B . 0.9700 ?
C17 C18 . 1.521(6) ?
C17 H17A . 0.9700 ?
C17 H17B . 0.9700 ?
C18 H18A . 0.9600 ?
C18 H18B . 0.9600 ?
C18 H18C . 0.9600 ?
N1 N2 . 1.369(3) ?
N2 N3 . 1.296(3) ?

loop_
_geom_hbond_atom_site_label_D
_geom_hbond_atom_site_label_H
_geom_hbond_atom_site_label_A
_geom_hbond_site_symmetry_A
_geom_hbond_distance_DH
_geom_hbond_distance_HA
_geom_hbond_distance_DA
_geom_hbond_angle_DHA
_geom_hbond_publ_flag
C2 H2 O1 2_555 0.93 2.43 3.259(4) 148.4 y
C15 H15B Cg1 2_555 0.97 2.94 3.711(3) 137 y

loop_
_geom_torsion_atom_site_label_1
_geom_torsion_atom_site_label_2
_geom_torsion_atom_site_label_3
_geom_torsion_atom_site_label_4
_geom_torsion_site_symmetry_1
_geom_torsion_site_symmetry_2
_geom_torsion_site_symmetry_3
_geom_torsion_site_symmetry_4
_geom_torsion
_geom_torsion_publ_flag
C6 C1 C2 C3 . . . . -0.7(5) ?
C7 C1 C2 C3 . . . . 179.9(3) ?
C1 C2 C3 C4 . . . . 1.2(6) ?
C2 C3 C4 C5 . . . . -1.3(6) ?
C3 C4 C5 C6 . . . . 0.8(7) ?
C4 C5 C6 C1 . . . . -0.3(6) ?
C2 C1 C6 C5 . . . . 0.2(5) ?
C7 C1 C6 C5 . . . . 179.7(3) ?
C6 C1 C7 N1 . . . . -118.6(3) ?
C2 C1 C7 N1 . . . . 60.9(4) ?
N1 C8 C9 N3 . . . . 0.0(3) ?
N5 C8 C9 N3 . . . . -178.7(3) ?
N1 C8 C9 C10 . . . . -179.9(2) ?
N5 C8 C9 C10 . . . . 1.4(4) ?
N3 C9 C10 O1 . . . . -2.5(5) ?
C8 C9 C10 O1 . . . . 177.3(3) ?
N3 C9 C10 N4 . . . . 176.8(3) ?
C8 C9 C10 N4 . . . . -3.4(3) ?
O2 C12 C13 C14 . . . . 62.4(5) ?
N4 C15 C16 C17 . . . . -65.6(4) ?
C15 C16 C17 C18 . . . . 178.4(3) ?
N5 C8 N1 N2 . . . . 178.3(3) ?
C9 C8 N1 N2 . . . . -0.4(3) ?
N5 C8 N1 C7 . . . . -2.4(5) ?
C9 C8 N1 C7 . . . . 179.0(3) ?
C1 C7 N1 C8 . . . . -125.7(3) ?
C1 C7 N1 N2 . . . . 53.6(4) ?
C8 N1 N2 N3 . . . . 0.7(3) ?
C7 N1 N2 N3 . . . . -178.8(3) ?
N1 N2 N3 C9 . . . . -0.6(3) ?
C8 C9 N3 N2 . . . . 0.4(3) ?
C10 C9 N3 N2 . . . . -179.7(3) ?
N5 C11 N4 C10 . . . . -3.3(4) ?
O2 C11 N4 C10 . . . . 177.3(2) ?
N5 C11 N4 C15 . . . . -179.7(3) ?
O2 C11 N4 C15 . . . . 0.9(3) ?
O1 C10 N4 C11 . . . . -176.4(3) ?
C9 C10 N4 C11 . . . . 4.2(3) ?
O1 C10 N4 C15 . . . . 0.1(4) ?
C9 C10 N4 C15 . . . . -179.2(2) ?
C16 C15 N4 C11 . . . . -83.6(3) ?
C16 C15 N4 C10 . . . . 99.8(3) ?
O2 C11 N5 C8 . . . . -179.8(2) ?
N4 C11 N5 C8 . . . . 0.8(4) ?
N1 C8 N5 C11 . . . . -178.3(3) ?
C9 C8 N5 C11 . . . . 0.1(4) ?
N5 C11 O2 C12 . . . . 4.8(4) ?
N4 C11 O2 C12 . . . . -175.8(2) ?
C13 C12 O2 C11 . . . . -175.7(3) ?

loop_
_cod_related_entry_id
_cod_related_entry_database
_cod_related_entry_code
1 ChemSpider 26231286
